data_7708797
loop_
_publ_author_name
'Xu, Fei'
'Li, Gang-Mei'
'Wang, Ani'
'Han, Song-De'
'Pan, Jie'
'Wang, Guo-Ming'

_publ_section_title
;
 Modulating the structure and photochromic performance of hybrid metal
 chloride with nonphotochromic 1,10-phenanthroline and its derivative
;
_journal_name_full 'Dalton Transactions'
_journal_paper_doi 10.1039/D1DT02899E
_journal_year 2021
_chemical_formula_moiety 'C24 H14 Cd2 Cl6 N4'
_chemical_formula_sum 'C24 H14 Cd2 Cl6 N4'
_chemical_formula_weight 795.89
_space_group_crystal_system monoclinic
_space_group_IT_number 4
_space_group_name_Hall 'P 2yb'
_space_group_name_H-M_alt 'P 1 21 1'
_atom_sites_solution_hydrogens geom
_audit_creation_method SHELXL-2016/6
_audit_update_record
;
2021-11-09 deposited with the CCDC.	2021-11-11 downloaded from the CCDC.
;
_cell_angle_alpha 90
_cell_angle_beta 107.467(4)
_cell_angle_gamma 90
_cell_formula_units_Z 4
_cell_length_a 9.7812(4)
_cell_length_b 38.9332(14)
_cell_length_c 7.1869(3)
_cell_measurement_reflns_used 7604
_cell_measurement_temperature 293(2)
_cell_measurement_theta_max 31.0670
_cell_measurement_theta_min 3.0150
_cell_volume 2610.67(19)
_computing_cell_refinement 'CrysAlisPro 1.171.39.16b (Rigaku OD, 2015)'
_computing_data_collection 'CrysAlisPro 1.171.39.16b (Rigaku OD, 2015)'
_computing_data_reduction 'CrysAlisPro 1.171.39.16b (Rigaku OD, 2015)'
_computing_molecular_graphics 'DIAMOND (Brandenburg, 1999)'
_computing_publication_material 'SHELXL-2016/6 (Sheldrick, 2016)'
_computing_structure_refinement 'SHELXL-2016/6 (Sheldrick, 2016)'
_computing_structure_solution 'SHELXT 2014/5 (Sheldrick, 2014)'
_diffrn_ambient_temperature 293(2)
_diffrn_measured_fraction_theta_full 0.997
_diffrn_measured_fraction_theta_max 0.995
_diffrn_measurement_device_type 'XtaLAB Mini (ROW)'
_diffrn_radiation_type MoK\a
_diffrn_radiation_wavelength 0.71073
_diffrn_reflns_av_R_equivalents 0.0388
_diffrn_reflns_av_unetI/netI 0.0584
_diffrn_reflns_Laue_measured_fraction_full 0.997
_diffrn_reflns_Laue_measured_fraction_max 0.995
_diffrn_reflns_limit_h_max 12
_diffrn_reflns_limit_h_min -7
_diffrn_reflns_limit_k_max 46
_diffrn_reflns_limit_k_min -50
_diffrn_reflns_limit_l_max 9
_diffrn_reflns_limit_l_min -8
_diffrn_reflns_number 10766
_diffrn_reflns_point_group_measured_fraction_full 0.997
_diffrn_reflns_point_group_measured_fraction_max 0.996
_diffrn_reflns_theta_full 25.242
_diffrn_reflns_theta_max 27.484
_diffrn_reflns_theta_min 2.689
_diffrn_source 'fine-focus sealed X-ray tube'
_exptl_absorpt_coefficient_mu 2.266
_exptl_absorpt_correction_T_max 0.934
_exptl_absorpt_correction_T_min 0.873
_exptl_absorpt_correction_type multi-scan
_exptl_absorpt_process_details
;     

CrysAlisPro 1.171.41.110a (Rigaku Oxford Diffraction, 2021)
Empirical absorption correction using spherical harmonics,

implemented in SCALE3 ABSPACK scaling algorithm.

;
_exptl_crystal_colour yellow
_exptl_crystal_density_diffrn 2.025
_exptl_crystal_description stick
_exptl_crystal_F_000 1536
_exptl_crystal_size_max 0.350
_exptl_crystal_size_mid 0.050
_exptl_crystal_size_min 0.030
_refine_diff_density_max 1.520
_refine_diff_density_min -1.981
_refine_diff_density_rms 0.178
_refine_ls_abs_structure_details
;
 Refined as an inversion twin.
;
_refine_ls_abs_structure_Flack 0.60(9)
_refine_ls_extinction_method none
_refine_ls_goodness_of_fit_ref 1.103
_refine_ls_hydrogen_treatment constr
_refine_ls_matrix_type full
_refine_ls_number_parameters 617
_refine_ls_number_reflns 9487
_refine_ls_number_restraints 295
_refine_ls_restrained_S_all 1.094
_refine_ls_R_factor_all 0.0798
_refine_ls_R_factor_gt 0.0732
_refine_ls_shift/su_max 0.077
_refine_ls_shift/su_mean 0.005
_refine_ls_structure_factor_coef Fsqd
_refine_ls_weighting_details 'w=1/[\s^2^(Fo^2^)+(0.0179P)^2^+45.4778P] where P=(Fo^2^+2Fc^2^)/3'
_refine_ls_weighting_scheme calc
_refine_ls_wR_factor_gt 0.1517
_refine_ls_wR_factor_ref 0.1562
_reflns_Friedel_coverage 0.971
_reflns_Friedel_fraction_full 0.998
_reflns_Friedel_fraction_max 0.996
_reflns_number_gt 8659
_reflns_number_total 9487
_reflns_threshold_expression 'I > 2\s(I)'
_cod_data_source_file d1dt02899e2.cif
_cod_data_source_block 5
_cod_original_sg_symbol_H-M 'P 21'
_cod_database_code 7708797
_shelx_shelxl_version_number 2016/6
_shelx_space_group_comment
;
The symmetry employed for this shelxl refinement is uniquely defined
by the following loop, which should always be used as a source of
symmetry information in preference to the above space-group names.
They are only intended as comments.
;
_shelx_estimated_absorpt_t_min 0.504
_shelx_estimated_absorpt_t_max 0.935

loop_
_space_group_symop_operation_xyz
'x, y, z'
'-x, y+1/2, -z'

loop_
_atom_site_label
_atom_site_type_symbol
_atom_site_fract_x
_atom_site_fract_y
_atom_site_fract_z
_atom_site_U_iso_or_equiv
_atom_site_adp_type
_atom_site_occupancy
_atom_site_site_symmetry_order
_atom_site_calc_flag
_atom_site_refinement_flags_posn
_atom_site_refinement_flags_adp
_atom_site_refinement_flags_occupancy
_atom_site_disorder_assembly
_atom_site_disorder_group
Cd01 Cd -0.12109(15) 0.35666(4) 0.2011(2) 0.0333(4) Uani 1 1 d . . . . .
Cd02 Cd -0.20510(15) 0.38946(4) -0.3347(2) 0.0334(4) Uani 1 1 d . . . . .
Cd03 Cd 0.18296(15) 0.60788(4) 0.8260(2) 0.0350(4) Uani 1 1 d . . . . .
Cd04 Cd 0.10084(15) 0.64141(4) 0.2914(2) 0.0343(4) Uani 1 1 d . . . . .
Cl05 Cl 0.0219(5) 0.36999(17) -0.0685(8) 0.0398(14) Uani 1 1 d . . . . .
Cl06 Cl -0.0777(6) 0.41247(18) 0.3901(10) 0.0452(15) Uani 1 1 d . . . . .
Cl07 Cl -0.2890(6) 0.34044(16) -0.5713(9) 0.0370(13) Uani 1 1 d . . . . .
Cl08 Cl 0.3187(5) 0.62934(19) 0.5766(9) 0.0471(18) Uani 1 1 d . . . . .
Cl09 Cl 0.2711(6) 0.65664(16) 1.0682(9) 0.0400(13) Uani 1 1 d . . . . .
Cl0A Cl -0.3388(5) 0.3688(2) -0.0845(8) 0.0477(18) Uani 1 1 d . . . . .
Cl0B Cl -0.4102(7) 0.7765(3) -0.1244(12) 0.066(2) Uani 1 1 d . . . . .
Cl0C Cl 0.0503(7) 0.58502(18) 0.0989(10) 0.0463(16) Uani 1 1 d . . . . .
Cl0D Cl -0.0443(5) 0.62815(19) 0.5638(9) 0.0476(17) Uani 1 1 d . . . . .
Cl0E Cl 0.4189(8) 0.2274(3) 0.6247(13) 0.076(3) Uani 1 1 d . . . . .
Cl0F Cl 0.6486(13) 0.4615(4) 1.1177(16) 0.045(3) Uani 0.5 1 d . . P A 2
N00H N 0.1076(15) 0.7012(5) 0.327(3) 0.025(4) Uani 1 1 d . . . . .
Cl1 Cl 0.3674(12) 0.4272(2) 0.8237(13) 0.041(2) Uani 0.5 1 d . U P B 1
N00J N -0.1849(17) 0.4465(5) -0.230(3) 0.031(4) Uani 1 1 d . . . . .
C00K C 0.111(2) 0.7731(8) 0.321(4) 0.043(4) Uani 1 1 d . U . . .
H00K H 0.112988 0.796953 0.326568 0.052 Uiso 1 1 calc R U . . .
N00L N 0.1003(17) 0.3349(6) 0.399(3) 0.041(5) Uani 1 1 d . . . . .
C00M C -0.0134(19) 0.7554(7) 0.213(3) 0.030(5) Uani 1 1 d . U . . .
C00N C 0.2660(18) 0.5297(6) 0.809(3) 0.026(4) Uani 1 1 d . U . . .
C00O C -0.170(2) 0.5170(7) -0.136(4) 0.038(5) Uani 1 1 d . U . . .
H00O H -0.166455 0.540132 -0.103377 0.046 Uiso 1 1 calc R U . . .
C00P C -0.0124(18) 0.7187(6) 0.210(3) 0.027(3) Uani 1 1 d . U . . .
C00Q C 0.3898(17) 0.5423(6) 0.952(3) 0.023(4) Uani 1 1 d . U . . .
N00R N -0.1177(17) 0.6667(6) 0.094(3) 0.038(5) Uani 1 1 d . . . . .
N00S N 0.1585(16) 0.5505(5) 0.712(3) 0.029(4) Uani 1 1 d . . . . .
N00T N 0.3948(17) 0.5767(5) 0.989(2) 0.029(4) Uani 1 1 d . . . . .
N00U N -0.4178(18) 0.4196(6) -0.499(3) 0.043(5) Uani 1 1 d . . . . .
C00V C 0.259(2) 0.4926(6) 0.764(3) 0.032(4) Uani 1 1 d . U . . .
C00W C -0.1306(19) 0.7011(6) 0.103(3) 0.027(4) Uani 1 1 d . U . . .
C00X C -0.058(2) 0.4956(7) -0.042(4) 0.037(5) Uani 1 1 d . U . . .
H00X H 0.022396 0.503759 0.053162 0.045 Uiso 1 1 calc R U . . .
C00Y C 0.046(2) 0.5365(6) 0.577(4) 0.038(5) Uani 1 1 d . U . . .
H00Y H -0.028351 0.551058 0.511996 0.045 Uiso 1 1 calc R U . . .
C00Z C -0.229(2) 0.2798(7) 0.073(4) 0.039(5) Uani 1 1 d . U . . .
H00Z H -0.309553 0.291878 0.000710 0.047 Uiso 1 1 calc R U . . .
C010 C 0.228(2) 0.7542(7) 0.417(4) 0.035(5) Uani 1 1 d . U . . .
H010 H 0.312935 0.765300 0.481593 0.042 Uiso 1 1 calc R U . . .
C011 C 0.510(2) 0.5216(6) 1.039(3) 0.031(4) Uani 1 1 d . U . . .
C012 C 0.2212(18) 0.7221(6) 0.420(3) 0.027(3) Uani 1 1 d . U . . .
H012 H 0.303444 0.711021 0.495285 0.032 Uiso 1 1 calc R U . . .
C013 C -0.223(2) 0.2402(7) 0.074(4) 0.038(5) Uani 1 1 d . U . . .
H013 H -0.300800 0.227442 -0.000512 0.045 Uiso 1 1 calc R U . . .
C014 C 0.638(2) 0.5686(7) 1.202(4) 0.044(6) Uani 1 1 d . U . . .
H014 H 0.720628 0.578177 1.286251 0.052 Uiso 1 1 calc R U . . .
C015 C -0.255(2) 0.7189(8) -0.004(4) 0.044(6) Uani 1 1 d . U . . .
C016 C 0.330(3) 0.3404(8) 0.622(4) 0.053(6) Uani 1 1 d . U . . .
H016 H 0.399335 0.355075 0.697833 0.064 Uiso 1 1 calc R U . . .
C017 C -0.228(2) 0.6474(8) -0.007(4) 0.047(6) Uani 1 1 d . U . . .
H017 H -0.217440 0.623669 -0.012956 0.056 Uiso 1 1 calc R U . . .
C018 C -0.5244(19) 0.5100(6) -0.506(3) 0.029(3) Uani 1 1 d . U . . .
C019 C 0.635(2) 0.5354(8) 1.154(4) 0.049(6) Uani 1 1 d . U . . .
H019 H 0.716667 0.521914 1.198560 0.059 Uiso 1 1 calc R U . . .
C01A C -0.532(2) 0.4049(8) -0.613(4) 0.048(6) Uani 1 1 d . U . . .
H01A H -0.530063 0.381209 -0.631050 0.057 Uiso 1 1 calc R U . . .
C01B C -0.143(2) 0.7724(8) 0.110(4) 0.043(4) Uani 1 1 d . U . . .
H01B H -0.147761 0.796290 0.113049 0.052 Uiso 1 1 calc R U . . .
C01C C 0.513(2) 0.5893(6) 1.123(3) 0.031(5) Uani 1 1 d . U . . .
H01C H 0.512317 0.611916 1.165224 0.038 Uiso 1 1 calc R U . . .
C01D C -0.0004(19) 0.2786(6) 0.277(3) 0.028(4) Uani 1 1 d . U . . .
N01E N -0.1166(17) 0.2949(6) 0.176(3) 0.033(5) Uani 1 1 d . . . . .
C01F C 0.494(3) 0.4837(7) 0.991(4) 0.046(4) Uani 1 1 d . U . . .
H01F H 0.569964 0.468900 1.047049 0.055 Uiso 0.5 1 calc R U P A 1
C01G C -0.073(2) 0.4590(7) -0.099(3) 0.037(5) Uani 1 1 d . U . . .
H01G H 0.000951 0.444020 -0.037541 0.044 Uiso 1 1 calc R U . . .
C01H C 0.377(2) 0.4716(7) 0.875(4) 0.046(4) Uani 1 1 d . U . . .
H01H H 0.367431 0.447892 0.861156 0.055 Uiso 0.5 1 calc R U P B 2
C01I C -0.653(2) 0.4225(7) -0.709(4) 0.043(6) Uani 1 1 d . U . . .
H01I H -0.731212 0.410792 -0.790628 0.052 Uiso 1 1 calc R U . . .
C01J C -0.418(2) 0.4529(6) -0.456(3) 0.033(3) Uani 1 1 d . U . . .
C01K C -0.292(2) 0.4699(6) -0.318(3) 0.033(3) Uani 1 1 d . U . . .
C01L C -0.4059(19) 0.5263(6) -0.373(3) 0.029(3) Uani 1 1 d . U . . .
H01L H -0.403267 0.549739 -0.345571 0.035 Uiso 1 1 calc R U . . .
C01M C 0.357(2) 0.3073(7) 0.623(4) 0.046(6) Uani 1 1 d . U . . .
H01M H 0.444760 0.298738 0.698641 0.055 Uiso 1 1 calc R U . . .
C01N C 0.122(2) 0.3014(7) 0.399(4) 0.038(5) Uani 1 1 d . U . . .
C01O C -0.255(2) 0.7552(6) 0.015(3) 0.034(5) Uani 1 1 d . U . . .
C01P C 0.202(2) 0.3540(9) 0.512(4) 0.054(6) Uani 1 1 d . U . . .
H01P H 0.187051 0.377485 0.517804 0.065 Uiso 1 1 calc R U . . .
C01Q C -0.538(2) 0.4758(7) -0.547(4) 0.035(3) Uani 1 1 d . U . . .
C01R C -0.662(2) 0.4579(7) -0.685(3) 0.042(5) Uani 1 1 d . U . . .
H01R H -0.742600 0.470136 -0.754581 0.050 Uiso 1 1 calc R U . . .
C01S C -0.291(2) 0.5035(6) -0.284(4) 0.035(3) Uani 1 1 d . U . . .
C01T C -0.375(2) 0.6979(7) -0.100(3) 0.043(5) Uani 1 1 d . U . . .
H01T H -0.463025 0.708188 -0.157528 0.051 Uiso 1 1 calc R U . . .
C01U C 0.146(3) 0.2272(9) 0.410(4) 0.046(4) Uani 1 1 d . U . . .
H01U H 0.152543 0.203449 0.419824 0.055 Uiso 1 1 calc R U . . .
C01V C 0.034(3) 0.5052(9) 0.531(5) 0.058(7) Uani 1 1 d . U . . .
H01V H -0.044753 0.497928 0.430264 0.070 Uiso 1 1 calc R U . . .
C01W C 0.250(2) 0.2848(7) 0.506(3) 0.037(5) Uani 1 1 d . U . . .
C01Y C 0.135(2) 0.4815(7) 0.627(4) 0.044(6) Uani 1 1 d . U . . .
H01Y H 0.119306 0.458251 0.599107 0.053 Uiso 1 1 calc R U . . .
C01Z C 0.017(2) 0.2442(7) 0.291(4) 0.036(5) Uani 1 1 d . U . . .
C020 C 0.260(3) 0.2491(8) 0.509(4) 0.046(4) Uani 1 1 d . U . . .
C021 C -0.362(3) 0.6637(8) -0.108(5) 0.063(7) Uani 1 1 d . U . . .
H021 H -0.440133 0.650468 -0.177608 0.075 Uiso 1 1 calc R U . . .
C022 C -0.101(2) 0.2241(8) 0.188(3) 0.038(5) Uani 1 1 d . U . . .
H022 H -0.096573 0.200276 0.196007 0.046 Uiso 1 1 calc R U . . .
Cl1A Cl -0.6712(12) 0.5370(3) -0.6221(17) 0.099(4) Uani 1 1 d . . . . .

loop_
_atom_site_aniso_label
_atom_site_aniso_U_11
_atom_site_aniso_U_22
_atom_site_aniso_U_33
_atom_site_aniso_U_23
_atom_site_aniso_U_13
_atom_site_aniso_U_12
Cd01 0.0342(7) 0.0356(9) 0.0227(7) -0.0075(7) -0.0025(5) 0.0009(6)
Cd02 0.0368(7) 0.0325(9) 0.0241(7) -0.0055(7) -0.0011(5) 0.0046(6)
Cd03 0.0367(7) 0.0333(9) 0.0310(9) 0.0034(7) 0.0041(6) 0.0000(6)
Cd04 0.0344(7) 0.0341(9) 0.0278(8) 0.0012(7) -0.0006(6) -0.0067(6)
Cl05 0.032(2) 0.053(4) 0.030(3) -0.001(3) 0.0030(19) 0.003(2)
Cl06 0.057(3) 0.039(3) 0.041(3) -0.019(3) 0.018(3) -0.016(3)
Cl07 0.047(3) 0.034(3) 0.031(3) -0.006(2) 0.012(2) 0.002(2)
Cl08 0.024(2) 0.075(5) 0.038(3) 0.021(3) 0.0036(19) -0.010(2)
Cl09 0.059(3) 0.029(3) 0.034(3) -0.004(2) 0.017(2) -0.013(2)
Cl0A 0.033(2) 0.080(5) 0.020(2) 0.008(3) -0.0069(19) -0.004(2)
Cl0B 0.045(3) 0.099(6) 0.055(4) 0.019(4) 0.016(3) 0.028(3)
Cl0C 0.056(3) 0.041(4) 0.042(3) -0.011(3) 0.016(3) -0.025(3)
Cl0D 0.026(2) 0.073(5) 0.042(3) 0.019(3) 0.007(2) 0.006(2)
Cl0E 0.048(4) 0.114(7) 0.062(5) 0.019(5) 0.008(3) 0.038(4)
Cl0F 0.054(6) 0.065(9) 0.022(5) 0.016(5) 0.017(4) 0.036(6)
N00H 0.020(7) 0.024(10) 0.026(9) -0.003(8) 0.001(6) 0.000(6)
Cl1 0.090(7) 0.008(3) 0.035(4) -0.002(3) 0.033(5) 0.007(4)
N00J 0.033(8) 0.033(10) 0.023(9) 0.000(8) 0.000(7) 0.003(7)
C00K 0.045(6) 0.039(7) 0.044(7) -0.004(6) 0.012(5) 0.004(6)
N00L 0.022(7) 0.039(11) 0.052(13) -0.002(10) -0.004(7) -0.012(7)
C00M 0.021(7) 0.046(10) 0.027(8) -0.002(8) 0.012(6) 0.003(7)
C00N 0.030(7) 0.030(8) 0.019(7) -0.007(7) 0.009(6) -0.008(6)
C00O 0.046(9) 0.032(9) 0.042(9) -0.005(8) 0.022(7) -0.003(7)
C00P 0.020(5) 0.035(6) 0.023(6) 0.003(5) 0.002(4) 0.002(4)
C00Q 0.026(7) 0.034(8) 0.013(6) 0.009(6) 0.012(6) 0.001(6)
N00R 0.027(7) 0.055(13) 0.030(10) 0.011(9) 0.003(7) -0.016(8)
N00S 0.025(7) 0.031(10) 0.034(10) -0.003(8) 0.013(7) -0.007(6)
N00T 0.038(8) 0.024(9) 0.016(8) 0.000(7) -0.006(6) -0.017(7)
N00U 0.034(9) 0.058(15) 0.034(11) 0.007(10) 0.008(7) 0.017(8)
C00V 0.039(8) 0.034(9) 0.027(8) -0.003(7) 0.015(7) 0.001(7)
C00W 0.028(7) 0.033(9) 0.021(8) 0.002(7) 0.006(6) -0.010(6)
C00X 0.040(8) 0.035(9) 0.039(9) -0.009(8) 0.015(7) -0.008(7)
C00Y 0.031(8) 0.040(10) 0.037(9) -0.006(8) 0.002(7) -0.004(7)
C00Z 0.035(8) 0.042(10) 0.035(9) -0.006(8) 0.003(7) 0.000(7)
C010 0.034(8) 0.035(9) 0.036(9) -0.015(8) 0.012(7) -0.007(7)
C011 0.036(8) 0.039(9) 0.022(7) 0.006(7) 0.016(6) 0.013(7)
C012 0.020(5) 0.035(6) 0.023(6) 0.003(5) 0.002(4) 0.002(4)
C013 0.034(8) 0.035(10) 0.045(10) -0.005(8) 0.015(7) -0.003(7)
C014 0.035(8) 0.038(10) 0.047(10) -0.004(8) -0.005(7) -0.008(7)
C015 0.040(9) 0.056(11) 0.038(10) 0.001(9) 0.014(8) -0.002(8)
C016 0.048(9) 0.060(11) 0.047(10) -0.003(9) 0.009(8) -0.016(9)
C017 0.033(8) 0.047(10) 0.052(10) 0.000(9) 0.000(7) -0.019(8)
C018 0.036(5) 0.035(6) 0.026(5) 0.010(5) 0.022(5) 0.010(5)
C019 0.040(9) 0.061(11) 0.049(11) 0.009(9) 0.016(8) 0.011(8)
C01A 0.049(9) 0.055(11) 0.041(10) 0.018(9) 0.016(8) -0.015(8)
C01B 0.045(6) 0.039(7) 0.044(7) -0.004(6) 0.012(5) 0.004(6)
C01C 0.033(8) 0.030(8) 0.025(8) -0.005(7) 0.000(6) -0.006(7)
C01D 0.029(7) 0.032(9) 0.025(8) 0.003(7) 0.013(6) -0.008(6)
N01E 0.034(8) 0.048(13) 0.021(9) 0.002(9) 0.014(7) -0.007(8)
C01F 0.054(7) 0.046(7) 0.043(7) 0.003(6) 0.023(5) 0.008(6)
C01G 0.030(8) 0.042(10) 0.032(9) -0.007(8) 0.000(7) -0.004(7)
C01H 0.054(7) 0.046(7) 0.043(7) 0.003(6) 0.023(5) 0.008(6)
C01I 0.043(9) 0.048(11) 0.039(9) -0.002(8) 0.012(7) -0.009(8)
C01J 0.035(6) 0.037(7) 0.031(6) 0.007(5) 0.016(5) 0.004(5)
C01K 0.035(6) 0.037(7) 0.031(6) 0.007(5) 0.016(5) 0.004(5)
C01L 0.036(5) 0.035(6) 0.026(5) 0.010(5) 0.022(5) 0.010(5)
C01M 0.039(8) 0.061(11) 0.035(9) -0.010(9) 0.007(7) -0.002(8)
C01N 0.033(8) 0.049(11) 0.034(9) 0.001(8) 0.013(7) 0.004(7)
C01O 0.035(8) 0.038(9) 0.031(8) 0.000(8) 0.011(7) 0.013(7)
C01P 0.050(9) 0.055(11) 0.052(10) 0.003(9) 0.007(8) -0.008(9)
C01Q 0.038(6) 0.036(7) 0.037(7) 0.004(6) 0.019(5) 0.005(5)
C01R 0.048(9) 0.055(11) 0.022(8) 0.001(8) 0.010(7) 0.007(8)
C01S 0.038(6) 0.036(7) 0.037(7) 0.004(6) 0.019(5) 0.005(5)
C01T 0.039(8) 0.050(10) 0.036(9) -0.003(8) 0.007(7) -0.005(8)
C01U 0.050(7) 0.059(8) 0.038(7) 0.005(6) 0.024(6) 0.008(6)
C01V 0.050(10) 0.067(12) 0.055(11) -0.008(10) 0.011(9) 0.000(9)
C01W 0.034(8) 0.053(10) 0.027(8) 0.003(8) 0.013(7) 0.000(7)
C01Y 0.051(9) 0.042(10) 0.044(10) -0.007(9) 0.019(8) -0.008(8)
C01Z 0.043(8) 0.043(10) 0.032(9) 0.001(8) 0.025(7) 0.007(8)
C020 0.050(7) 0.059(8) 0.038(7) 0.005(6) 0.024(6) 0.008(6)
C021 0.048(10) 0.069(12) 0.065(12) 0.007(10) 0.008(9) -0.019(9)
C022 0.045(9) 0.043(10) 0.033(8) -0.003(8) 0.022(7) 0.000(7)
Cl1A 0.129(8) 0.082(7) 0.117(8) 0.048(6) 0.082(7) 0.048(6)

loop_
_atom_type_symbol
_atom_type_description
_atom_type_scat_dispersion_real
_atom_type_scat_dispersion_imag
_atom_type_scat_source
C C 0.0033 0.0016 'International Tables Vol C Tables 4.2.6.8 and 6.1.1.4'
H H 0.0000 0.0000 'International Tables Vol C Tables 4.2.6.8 and 6.1.1.4'
Cd Cd -0.8075 1.2024 'International Tables Vol C Tables 4.2.6.8 and 6.1.1.4'
Cl Cl 0.1484 0.1585 'International Tables Vol C Tables 4.2.6.8 and 6.1.1.4'
N N 0.0061 0.0033 'International Tables Vol C Tables 4.2.6.8 and 6.1.1.4'

loop_
_geom_angle_atom_site_label_1
_geom_angle_atom_site_label_2
_geom_angle_atom_site_label_3
_geom_angle
_geom_angle_site_symmetry_1
_geom_angle_site_symmetry_3
_geom_angle_publ_flag
N00L Cd01 N01E 69.7(7) . . ?
N00L Cd01 Cl0A 162.9(6) . . ?
N01E Cd01 Cl0A 99.0(5) . . ?
N00L Cd01 Cl06 90.5(6) . . ?
N01E Cd01 Cl06 153.1(5) . . ?
Cl0A Cd01 Cl06 103.9(2) . . ?
N00L Cd01 Cl07 99.5(6) . 1_556 ?
N01E Cd01 Cl07 80.8(4) . 1_556 ?
Cl0A Cd01 Cl07 91.06(19) . 1_556 ?
Cl06 Cd01 Cl07 84.9(2) . 1_556 ?
N00L Cd01 Cl05 85.7(6) . . ?
N01E Cd01 Cl05 96.4(4) . . ?
Cl0A Cd01 Cl05 82.82(18) . . ?
Cl06 Cd01 Cl05 100.2(2) . . ?
Cl07 Cd01 Cl05 172.82(17) 1_556 . ?
N00J Cd02 N00U 70.4(7) . . ?
N00J Cd02 Cl07 156.2(5) . . ?
N00U Cd02 Cl07 88.9(6) . . ?
N00J Cd02 Cl05 94.1(4) . . ?
N00U Cd02 Cl05 161.5(6) . . ?
Cl07 Cd02 Cl05 108.2(2) . . ?
N00J Cd02 Cl0A 94.7(5) . . ?
N00U Cd02 Cl0A 87.1(5) . . ?
Cl07 Cd02 Cl0A 95.8(2) . . ?
Cl05 Cd02 Cl0A 84.11(18) . . ?
N00J Cd02 Cl06 84.8(5) . 1_554 ?
N00U Cd02 Cl06 90.1(6) . 1_554 ?
Cl07 Cd02 Cl06 83.6(2) . 1_554 ?
Cl05 Cd02 Cl06 98.8(2) . 1_554 ?
Cl0A Cd02 Cl06 177.08(19) . 1_554 ?
N00S Cd03 N00T 70.8(6) . . ?
N00S Cd03 Cl09 156.9(5) . . ?
N00T Cd03 Cl09 88.8(5) . . ?
N00S Cd03 Cl0D 93.5(5) . . ?
N00T Cd03 Cl0D 161.7(5) . . ?
Cl09 Cd03 Cl0D 108.3(2) . . ?
N00S Cd03 Cl08 94.6(5) . . ?
N00T Cd03 Cl08 87.4(5) . . ?
Cl09 Cd03 Cl08 95.2(2) . . ?
Cl0D Cd03 Cl08 84.63(18) . . ?
N00S Cd03 Cl0C 85.6(5) . 1_556 ?
N00T Cd03 Cl0C 90.7(5) . 1_556 ?
Cl09 Cd03 Cl0C 83.7(2) . 1_556 ?
Cl0D Cd03 Cl0C 97.5(2) . 1_556 ?
Cl08 Cd03 Cl0C 177.84(18) . 1_556 ?
N00H Cd04 N00R 69.3(6) . . ?
N00H Cd04 Cl08 96.2(4) . . ?
N00R Cd04 Cl08 161.0(6) . . ?
N00H Cd04 Cl0C 154.9(5) . . ?
N00R Cd04 Cl0C 92.3(6) . . ?
Cl08 Cd04 Cl0C 105.0(3) . . ?
N00H Cd04 Cl09 81.0(5) . 1_554 ?
N00R Cd04 Cl09 99.1(5) . 1_554 ?
Cl08 Cd04 Cl09 90.15(19) . 1_554 ?
Cl0C Cd04 Cl09 85.5(2) . 1_554 ?
N00H Cd04 Cl0D 96.4(5) . . ?
N00R Cd04 Cl0D 86.5(5) . . ?
Cl08 Cd04 Cl0D 83.03(17) . . ?
Cl0C Cd04 Cl0D 99.4(2) . . ?
Cl09 Cd04 Cl0D 172.44(18) 1_554 . ?
Cd02 Cl05 Cd01 94.09(17) . . ?
Cd01 Cl06 Cd02 93.8(2) . 1_556 ?
Cd02 Cl07 Cd01 95.5(2) . 1_554 ?
Cd04 Cl08 Cd03 97.78(17) . . ?
Cd03 Cl09 Cd04 95.73(19) . 1_556 ?
Cd01 Cl0A Cd02 98.15(18) . . ?
Cd04 Cl0C Cd03 92.9(2) . 1_554 ?
Cd03 Cl0D Cd04 93.50(16) . . ?
C012 N00H C00P 114.3(18) . . ?
C012 N00H Cd04 129.3(13) . . ?
C00P N00H Cd04 115.3(13) . . ?
C01G N00J C01K 116(2) . . ?
C01G N00J Cd02 123.9(16) . . ?
C01K N00J Cd02 119.8(14) . . ?
C010 C00K C00M 118(3) . . ?
C01P N00L C01N 118(2) . . ?
C01P N00L Cd01 124(2) . . ?
C01N N00L Cd01 118.0(13) . . ?
C00P C00M C00K 119(2) . . ?
C00P C00M C01B 118(2) . . ?
C00K C00M C01B 123(3) . . ?
N00S C00N C00Q 122(2) . . ?
N00S C00N C00V 119.8(17) . . ?
C00Q C00N C00V 118.0(18) . . ?
C00X C00O C01S 120(2) . . ?
C00M C00P C00W 120.1(18) . . ?
C00M C00P N00H 119.1(17) . . ?
C00W C00P N00H 121(2) . . ?
N00T C00Q C011 120.0(18) . . ?
N00T C00Q C00N 116.9(17) . . ?
C011 C00Q C00N 123(2) . . ?
C00W N00R C017 121(2) . . ?
C00W N00R Cd04 117.4(13) . . ?
C017 N00R Cd04 121.4(19) . . ?
C00Y N00S C00N 118(2) . . ?
C00Y N00S Cd03 127.5(15) . . ?
C00N N00S Cd03 113.9(13) . . ?
C01C N00T C00Q 117.9(18) . . ?
C01C N00T Cd03 126.3(15) . . ?
C00Q N00T Cd03 115.5(11) . . ?
C01A N00U C01J 121(2) . . ?
C01A N00U Cd02 123(2) . . ?
C01J N00U Cd02 115.5(14) . . ?
C01Y C00V C00N 116(2) . . ?
C01Y C00V C01H 127(2) . . ?
C00N C00V C01H 117.3(19) . . ?
N00R C00W C00P 116.7(18) . . ?
N00R C00W C015 122.6(19) . . ?
C00P C00W C015 120(2) . . ?
C00O C00X C01G 117(2) . . ?
C01V C00Y N00S 125(2) . . ?
N01E C00Z C013 116(2) . . ?
C012 C010 C00K 121(2) . . ?
C019 C011 C00Q 121(2) . . ?
C019 C011 C01F 122(2) . . ?
C00Q C011 C01F 116(2) . . ?
C010 C012 N00H 128.2(19) . . ?
C022 C013 C00Z 119(2) . . ?
C019 C014 C01C 119(2) . . ?
C00W C015 C01O 118(2) . . ?
C00W C015 C01T 116(2) . . ?
C01O C015 C01T 126(2) . . ?
C01M C016 C01P 122(3) . . ?
N00R C017 C021 119(3) . . ?
C01Q C018 C01L 126.4(19) . . ?
C01Q C018 Cl1A 117.8(17) . . ?
C01L C018 Cl1A 115.8(17) . . ?
C014 C019 C011 119(2) . . ?
N00U C01A C01I 123(3) . . ?
C01O C01B C00M 121(3) . . ?
N00T C01C C014 121(2) . . ?
N01E C01D C01Z 126(2) . . ?
N01E C01D C01N 116(2) . . ?
C01Z C01D C01N 118(2) . . ?
C00Z N01E C01D 124(2) . . ?
C00Z N01E Cd01 118.2(17) . . ?
C01D N01E Cd01 118.2(15) . . ?
C01H C01F C011 121(2) . . ?
C01H C01F Cl0F 128(2) . . ?
C011 C01F Cl0F 110.7(19) . . ?
N00J C01G C00X 123(2) . . ?
C01F C01H C00V 124(3) . . ?
C01F C01H Cl1 118(2) . . ?
C00V C01H Cl1 117.3(19) . . ?
C01A C01I C01R 121(2) . . ?
N00U C01J C01Q 123(2) . . ?
N00U C01J C01K 121.9(19) . . ?
C01Q C01J C01K 115(2) . . ?
C01S C01K N00J 126(2) . . ?
C01S C01K C01J 122(2) . . ?
N00J C01K C01J 112(2) . . ?
C01S C01L C018 114(2) . . ?
C016 C01M C01W 119(2) . . ?
N00L C01N C01W 124(2) . . ?
N00L C01N C01D 118.4(18) . . ?
C01W C01N C01D 117(2) . . ?
C01B C01O C015 123(2) . . ?
C01B C01O Cl0B 120(2) . . ?
C015 C01O Cl0B 116.2(17) . . ?
N00L C01P C016 122(3) . . ?
C018 C01Q C01R 127(2) . . ?
C018 C01Q C01J 119(2) . . ?
C01R C01Q C01J 113(2) . . ?
C01I C01R C01Q 118(2) . . ?
C01K C01S C01L 124(2) . . ?
C01K C01S C00O 117(2) . . ?
C01L C01S C00O 118(2) . . ?
C021 C01T C015 121(2) . . ?
C020 C01U C01Z 116(3) . . ?
C00Y C01V C01Y 122(3) . . ?
C01M C01W C020 125(2) . . ?
C01M C01W C01N 114(3) . . ?
C020 C01W C01N 121(2) . . ?
C01V C01Y C00V 119(3) . . ?
C022 C01Z C01D 117(2) . . ?
C022 C01Z C01U 119(3) . . ?
C01D C01Z C01U 124(2) . . ?
C01U C020 C01W 123(2) . . ?
C01U C020 Cl0E 114(2) . . ?
C01W C020 Cl0E 123(2) . . ?
C01T C021 C017 120(2) . . ?
C01Z C022 C013 119(3) . . ?

loop_
_geom_bond_atom_site_label_1
_geom_bond_atom_site_label_2
_geom_bond_distance
_geom_bond_site_symmetry_2
_geom_bond_publ_flag
Cd01 N00L 2.363(18) . ?
Cd01 N01E 2.41(2) . ?
Cd01 Cl0A 2.520(5) . ?
Cd01 Cl06 2.529(7) . ?
Cd01 Cl07 2.717(6) 1_556 ?
Cd01 Cl05 2.759(6) . ?
Cd02 N00J 2.33(2) . ?
Cd02 N00U 2.372(18) . ?
Cd02 Cl07 2.524(6) . ?
Cd02 Cl05 2.572(5) . ?
Cd02 Cl0A 2.646(6) . ?
Cd02 Cl06 2.783(7) 1_554 ?
Cd03 N00S 2.37(2) . ?
Cd03 N00T 2.384(18) . ?
Cd03 Cl09 2.545(6) . ?
Cd03 Cl0D 2.569(5) . ?
Cd03 Cl08 2.665(6) . ?
Cd03 Cl0C 2.802(7) 1_556 ?
Cd04 N00H 2.340(19) . ?
Cd04 N00R 2.393(18) . ?
Cd04 Cl08 2.518(5) . ?
Cd04 Cl0C 2.563(7) . ?
Cd04 Cl09 2.702(7) 1_554 ?
Cd04 Cl0D 2.790(6) . ?
Cl0B C01O 1.76(2) . ?
Cl0E C020 1.74(3) . ?
Cl0F C01F 1.74(3) . ?
N00H C012 1.38(2) . ?
N00H C00P 1.40(2) . ?
Cl1 C01H 1.76(3) . ?
N00J C01G 1.31(2) . ?
N00J C01K 1.39(3) . ?
C00K C010 1.36(3) . ?
C00K C00M 1.41(3) . ?
N00L C01P 1.31(3) . ?
N00L C01N 1.32(3) . ?
C00M C00P 1.43(3) . ?
C00M C01B 1.43(3) . ?
C00N N00S 1.35(3) . ?
C00N C00Q 1.42(2) . ?
C00N C00V 1.48(3) . ?
C00O C00X 1.38(3) . ?
C00O C01S 1.43(3) . ?
C00P C00W 1.36(3) . ?
C00Q N00T 1.36(3) . ?
C00Q C011 1.41(3) . ?
N00R C00W 1.35(3) . ?
N00R C017 1.33(3) . ?
N00S C00Y 1.34(3) . ?
N00T C01C 1.36(2) . ?
N00U C01A 1.30(3) . ?
N00U C01J 1.33(3) . ?
C00V C01Y 1.39(3) . ?
C00V C01H 1.44(3) . ?
C00W C015 1.41(3) . ?
C00X C01G 1.48(3) . ?
C00Y C01V 1.26(4) . ?
C00Z N01E 1.27(3) . ?
C00Z C013 1.54(4) . ?
C010 C012 1.25(3) . ?
C011 C019 1.36(3) . ?
C011 C01F 1.51(4) . ?
C013 C022 1.38(3) . ?
C014 C019 1.34(4) . ?
C014 C01C 1.43(3) . ?
C015 C01O 1.42(4) . ?
C015 C01T 1.42(3) . ?
C016 C01M 1.32(4) . ?
C016 C01P 1.36(4) . ?
C017 C021 1.45(4) . ?
C018 C01Q 1.36(3) . ?
C018 C01L 1.41(3) . ?
C018 Cl1A 1.77(2) . ?
C01A C01I 1.37(3) . ?
C01B C01O 1.29(3) . ?
C01D N01E 1.31(3) . ?
C01D C01Z 1.35(4) . ?
C01D C01N 1.53(3) . ?
C01F C01H 1.29(4) . ?
C01I C01R 1.39(4) . ?
C01J C01Q 1.46(3) . ?
C01J C01K 1.48(3) . ?
C01K C01S 1.33(3) . ?
C01L C01S 1.43(3) . ?
C01M C01W 1.43(3) . ?
C01N C01W 1.42(3) . ?
C01Q C01R 1.49(3) . ?
C01T C021 1.34(4) . ?
C01U C020 1.42(4) . ?
C01U C01Z 1.45(3) . ?
C01V C01Y 1.37(4) . ?
C01W C020 1.39(4) . ?
C01Z C022 1.41(3) . ?
